data_4335718
loop_
_publ_author_name
'Wen-Jing Hu'
'Long-Qing Liu'
'Ming-Liang Ma'
'Xiao-Li Zhao'
'Yahu A. Liu'
'Xian-Qiang Mi'
'Biao Jiang'
'Ke Wen'

_publ_section_title
;
 A Trigonal Prismatic Ligand in the Metal-Mediated Self-Assembly of One-
 and Two-Dimensional Metallosupramolecular Polymers
;
_journal_name_full 'Inorganic Chemistry'
_journal_page_first 9309
_journal_page_last 9319
_journal_paper_doi 10.1021/ic400751n
_journal_volume 52
_journal_year 2013
_chemical_formula_moiety 'C50 H24 Cu2 N16 O21, 4(C6 H6), N O3'
_chemical_formula_sum 'C74 H48 Cu2 N17 O24'
_chemical_formula_weight 1686.40
_chemical_name_systematic
; 
 ? 
;
_space_group_IT_number 14
_symmetry_cell_setting monoclinic
_symmetry_space_group_name_Hall '-P 2ybc'
_symmetry_space_group_name_H-M 'P 1 21/c 1'
_atom_sites_solution_hydrogens geom
_atom_sites_solution_primary direct
_atom_sites_solution_secondary difmap
_audit_creation_method SHELXL-97
_cell_angle_alpha 90.00
_cell_angle_beta 110.187(2)
_cell_angle_gamma 90.00
_cell_formula_units_Z 4
_cell_length_a 14.2224(7)
_cell_length_b 19.3544(9)
_cell_length_c 27.9524(11)
_cell_measurement_reflns_used 9840
_cell_measurement_temperature 173(2)
_cell_measurement_theta_max 28.28
_cell_measurement_theta_min 2.20
_cell_volume 7221.7(6)
_computing_cell_refinement 'Bruker SAINT'
_computing_data_collection 'Bruker APEX2'
_computing_data_reduction 'Bruker SAINT'
_computing_molecular_graphics 'Bruker SHELXTL'
_computing_publication_material 'Bruker SHELXTL'
_computing_structure_refinement 'SHELXL-97 (Sheldrick, 2008)'
_computing_structure_solution 'SHELXS-97 (Sheldrick, 2008)'
_diffrn_ambient_temperature 173(2)
_diffrn_measured_fraction_theta_full 0.999
_diffrn_measured_fraction_theta_max 0.999
_diffrn_measurement_device_type 'Bruker APEX-II CCD'
_diffrn_measurement_method '\f and \w scans'
_diffrn_radiation_monochromator graphite
_diffrn_radiation_source 'fine-focus sealed tube'
_diffrn_radiation_type MoK\a
_diffrn_radiation_wavelength 0.71073
_diffrn_reflns_av_R_equivalents 0.0370
_diffrn_reflns_av_sigmaI/netI 0.0229
_diffrn_reflns_limit_h_max 16
_diffrn_reflns_limit_h_min -16
_diffrn_reflns_limit_k_max 23
_diffrn_reflns_limit_k_min -23
_diffrn_reflns_limit_l_max 32
_diffrn_reflns_limit_l_min -33
_diffrn_reflns_number 83048
_diffrn_reflns_theta_full 25.01
_diffrn_reflns_theta_max 25.01
_diffrn_reflns_theta_min 1.55
_exptl_absorpt_coefficient_mu 0.684
_exptl_absorpt_correction_T_max 0.909
_exptl_absorpt_correction_T_min 0.856
_exptl_absorpt_correction_type multi-scan
_exptl_absorpt_process_details sadabs
_exptl_crystal_colour green
_exptl_crystal_density_diffrn 1.551
_exptl_crystal_description BLOCK
_exptl_crystal_F_000 3444
_exptl_crystal_size_max 0.26
_exptl_crystal_size_mid 0.19
_exptl_crystal_size_min 0.14
_refine_diff_density_max 1.052
_refine_diff_density_min -0.803
_refine_diff_density_rms 0.071
_refine_ls_extinction_method none
_refine_ls_goodness_of_fit_ref 1.026
_refine_ls_hydrogen_treatment mixed
_refine_ls_matrix_type full
_refine_ls_number_parameters 1054
_refine_ls_number_reflns 12713
_refine_ls_number_restraints 0
_refine_ls_restrained_S_all 1.026
_refine_ls_R_factor_all 0.0651
_refine_ls_R_factor_gt 0.0487
_refine_ls_shift/su_max 0.001
_refine_ls_shift/su_mean 0.000
_refine_ls_structure_factor_coef Fsqd
_refine_ls_weighting_details 'calc w=1/[\s^2^(Fo^2^)+(0.0538P)^2^+15.7708P] where P=(Fo^2^+2Fc^2^)/3'
_refine_ls_weighting_scheme calc
_refine_ls_wR_factor_gt 0.1187
_refine_ls_wR_factor_ref 0.1331
_reflns_number_gt 9822
_reflns_number_total 12713
_reflns_threshold_expression >2sigma(I)
_cod_data_source_file ic400751n_4.cif
_cod_data_source_block z
_cod_database_code 4335718

loop_
_symmetry_equiv_pos_as_xyz
'x, y, z'
'-x, y+1/2, -z+1/2'
'-x, -y, -z'
'x, -y-1/2, z-1/2'

loop_
_atom_site_label
_atom_site_type_symbol
_atom_site_fract_x
_atom_site_fract_y
_atom_site_fract_z
_atom_site_U_iso_or_equiv
_atom_site_adp_type
_atom_site_occupancy
_atom_site_symmetry_multiplicity
_atom_site_calc_flag
_atom_site_refinement_flags
Cu1 Cu 0.74185(3) 0.268270(19) 0.141217(13) 0.01966(11) Uani 1 1 d .
Cu2 Cu 0.76744(3) -0.268532(18) 0.362759(12) 0.01792(10) Uani 1 1 d .
O03 O 0.9653(2) -0.41111(16) 0.39031(11) 0.0616(9) Uani 1 1 d .
N05 N 0.6090(2) -0.31691(17) 0.33301(10) 0.0342(7) Uani 1 1 d .
O02 O 0.95095(18) -0.29935(14) 0.39197(9) 0.0373(6) Uani 1 1 d .
O01 O 0.81832(17) -0.36406(11) 0.36461(8) 0.0304(5) Uani 1 1 d .
O09 O 0.8633(3) 0.3865(2) 0.1834(2) 0.1030(15) Uani 1 1 d .
O08 O 0.9943(2) 0.36753(15) 0.16636(12) 0.0578(8) Uani 1 1 d .
O07 O 0.89671(18) 0.28280(12) 0.16658(8) 0.0339(6) Uani 1 1 d .
O06 O 0.4848(4) 0.3613(3) 0.09900(17) 0.145(3) Uani 1 1 d .
O05 O 0.6426(4) 0.3667(3) 0.13187(14) 0.133(2) Uani 1 1 d .
O04 O 0.5712(3) 0.27413(15) 0.11251(11) 0.0735(11) Uani 1 1 d .
N01 N 0.9152(2) -0.35876(17) 0.38277(10) 0.0351(7) Uani 1 1 d .
N03 N 0.9185(2) 0.34738(16) 0.17217(11) 0.0342(7) Uani 1 1 d .
N02 N 0.5637(2) 0.33621(17) 0.11436(10) 0.0346(7) Uani 1 1 d .
C100 C 0.5851(3) -0.3724(2) 0.32851(13) 0.0388(9) Uani 1 1 d .
C101 C 0.5574(5) -0.4466(3) 0.3231(2) 0.095(2) Uani 1 1 d .
O7 O 0.59165(15) -0.19709(12) 0.00015(8) 0.0260(5) Uani 1 1 d .
O8 O 0.57853(15) 0.01807(11) 0.08177(8) 0.0260(5) Uani 1 1 d .
O9 O 0.92132(15) 0.02357(10) 0.16483(8) 0.0251(5) Uani 1 1 d .
O10 O 0.93523(15) -0.16635(11) 0.05775(7) 0.0233(5) Uani 1 1 d .
O11 O 0.93197(14) -0.20728(11) 0.22649(7) 0.0224(5) Uani 1 1 d .
O12 O 0.58752(14) -0.19419(11) 0.17128(7) 0.0227(5) Uani 1 1 d .
N7 N 0.76232(18) -0.25043(12) 0.29036(9) 0.0196(5) Uani 1 1 d .
N8 N 0.76012(17) -0.19856(13) 0.19804(9) 0.0198(5) Uani 1 1 d .
N9 N 0.76319(18) -0.18064(13) 0.03079(9) 0.0210(5) Uani 1 1 d .
N10 N 0.76796(19) -0.21847(12) -0.06378(9) 0.0205(5) Uani 1 1 d .
N11 N 0.74465(19) 0.16049(12) 0.12810(9) 0.0216(5) Uani 1 1 d .
N12 N 0.75052(18) 0.01837(13) 0.12248(9) 0.0212(5) Uani 1 1 d .
C25 C 0.5857(2) -0.05430(15) 0.08421(11) 0.0201(6) Uani 1 1 d .
C26 C 0.5860(2) -0.08950(16) 0.04141(11) 0.0220(6) Uani 1 1 d .
H26A H 0.5836 -0.0655 0.0114 0.026 Uiso 1 1 calc R
C27 C 0.5901(2) -0.16043(16) 0.04355(11) 0.0199(6) Uani 1 1 d .
C28 C 0.5912(2) -0.19691(15) 0.08594(11) 0.0193(6) Uani 1 1 d .
H28A H 0.5925 -0.2460 0.0865 0.023 Uiso 1 1 calc R
C29 C 0.5903(2) -0.15923(15) 0.12769(11) 0.0186(6) Uani 1 1 d .
C30 C 0.5881(2) -0.08801(15) 0.12811(11) 0.0200(6) Uani 1 1 d .
H30A H 0.5883 -0.0632 0.1574 0.024 Uiso 1 1 calc R
C31 C 0.9234(2) -0.04759(15) 0.15663(11) 0.0200(6) Uani 1 1 d .
C32 C 0.9260(2) -0.07105(15) 0.11020(11) 0.0197(6) Uani 1 1 d .
H32A H 0.9255 -0.0399 0.0838 0.024 Uiso 1 1 calc R
C33 C 0.9295(2) -0.14116(16) 0.10408(10) 0.0188(6) Uani 1 1 d .
C34 C 0.9307(2) -0.18787(15) 0.14164(11) 0.0189(6) Uani 1 1 d .
H34A H 0.9326 -0.2363 0.1364 0.023 Uiso 1 1 calc R
C35 C 0.9291(2) -0.16126(15) 0.18716(11) 0.0186(6) Uani 1 1 d .
C36 C 0.9256(2) -0.09127(16) 0.19597(11) 0.0198(6) Uani 1 1 d .
H36A H 0.9246 -0.0740 0.2276 0.024 Uiso 1 1 calc R
C37 C 0.8479(2) -0.18357(15) 0.02124(11) 0.0199(6) Uani 1 1 d .
C38 C 0.8523(2) -0.20285(16) -0.02586(11) 0.0220(6) Uani 1 1 d .
H38A H 0.9149 -0.2049 -0.0310 0.026 Uiso 1 1 calc R
C39 C 0.6811(2) -0.21793(16) -0.05498(11) 0.0237(7) Uani 1 1 d .
H39A H 0.6205 -0.2307 -0.0810 0.028 Uiso 1 1 calc R
C40 C 0.6814(2) -0.19829(15) -0.00704(11) 0.0212(6) Uani 1 1 d .
C41 C 0.8475(2) -0.24188(15) 0.28135(11) 0.0205(6) Uani 1 1 d .
H41A H 0.9098 -0.2536 0.3066 0.025 Uiso 1 1 calc R
C42 C 0.8441(2) -0.21564(15) 0.23460(11) 0.0197(6) Uani 1 1 d .
C43 C 0.6769(2) -0.20905(15) 0.20771(11) 0.0191(6) Uani 1 1 d .
C44 C 0.6752(2) -0.23513(15) 0.25371(11) 0.0198(6) Uani 1 1 d .
H44A H 0.6134 -0.2420 0.2591 0.024 Uiso 1 1 calc R
C45 C 0.8309(2) 0.12692(16) 0.14694(12) 0.0249(7) Uani 1 1 d .
H45A H 0.8915 0.1517 0.1624 0.030 Uiso 1 1 calc R
C46 C 0.8320(2) 0.05544(15) 0.14399(11) 0.0211(6) Uani 1 1 d .
C47 C 0.6660(2) 0.05340(15) 0.10439(11) 0.0209(6) Uani 1 1 d .
C48 C 0.6606(2) 0.12478(16) 0.10662(11) 0.0237(7) Uani 1 1 d .
H48A H 0.5979 0.1478 0.0931 0.028 Uiso 1 1 calc R
O1 O 0.92472(15) -0.02596(11) 0.42009(8) 0.0255(5) Uani 1 1 d .
O2 O 0.58177(15) -0.03025(11) 0.34145(9) 0.0292(5) Uani 1 1 d .
O3 O 0.57373(15) 0.19863(12) 0.27643(8) 0.0251(5) Uani 1 1 d .
O4 O 0.91818(14) 0.18580(11) 0.33107(7) 0.0227(5) Uani 1 1 d .
O5 O 0.91429(15) 0.18901(12) 0.50221(7) 0.0248(5) Uani 1 1 d .
O6 O 0.56968(15) 0.16349(12) 0.44555(7) 0.0262(5) Uani 1 1 d .
N1 N 0.75870(18) -0.16692(13) 0.37040(9) 0.0209(5) Uani 1 1 d .
N2 N 0.75331(18) -0.02563(13) 0.38076(9) 0.0214(5) Uani 1 1 d .
N3 N 0.74028(19) 0.21260(14) 0.56746(9) 0.0245(6) Uani 1 1 d .
N4 N 0.74228(18) 0.17451(13) 0.47210(9) 0.0222(5) Uani 1 1 d .
N5 N 0.74374(18) 0.24449(13) 0.21286(9) 0.0201(5) Uani 1 1 d .
N6 N 0.74635(17) 0.19105(13) 0.30526(9) 0.0192(5) Uani 1 1 d .
C1 C 0.9184(2) 0.04656(15) 0.41813(11) 0.0192(6) Uani 1 1 d .
C2 C 0.9169(2) 0.07971(16) 0.37403(11) 0.0202(6) Uani 1 1 d .
H2A H 0.9171 0.0546 0.3449 0.024 Uiso 1 1 calc R
C3 C 0.9152(2) 0.15073(15) 0.37450(10) 0.0183(6) Uani 1 1 d .
C4 C 0.9143(2) 0.18894(15) 0.41636(11) 0.0193(6) Uani 1 1 d .
H4A H 0.9132 0.2380 0.4157 0.023 Uiso 1 1 calc R
C5 C 0.9149(2) 0.15242(16) 0.45896(10) 0.0196(6) Uani 1 1 d .
C6 C 0.9176(2) 0.08137(16) 0.46088(11) 0.0209(6) Uani 1 1 d .
H6A H 0.9188 0.0572 0.4907 0.025 Uiso 1 1 calc R
C7 C 0.5815(2) 0.04142(15) 0.34907(11) 0.0210(6) Uani 1 1 d .
C8 C 0.5816(2) 0.08367(16) 0.30966(11) 0.0219(6) Uani 1 1 d .
H8A H 0.5846 0.0652 0.2787 0.026 Uiso 1 1 calc R
C9 C 0.5771(2) 0.15384(16) 0.31666(10) 0.0189(6) Uani 1 1 d .
C10 C 0.5741(2) 0.18201(16) 0.36136(11) 0.0196(6) Uani 1 1 d .
H10A H 0.5716 0.2306 0.3657 0.024 Uiso 1 1 calc R
C11 C 0.5748(2) 0.13657(16) 0.39954(10) 0.0199(6) Uani 1 1 d .
C12 C 0.5778(2) 0.06633(16) 0.39456(11) 0.0212(6) Uani 1 1 d .
H12A H 0.5772 0.0361 0.4213 0.025 Uiso 1 1 calc R
C13 C 0.8379(2) -0.06068(15) 0.39695(11) 0.0209(6) Uani 1 1 d .
C14 C 0.8436(2) -0.13169(16) 0.39270(11) 0.0223(6) Uani 1 1 d .
H14A H 0.9062 -0.1549 0.4053 0.027 Uiso 1 1 calc R
C15 C 0.6719(2) -0.13347(16) 0.35306(11) 0.0232(7) Uani 1 1 d .
H15A H 0.6112 -0.1579 0.3370 0.028 Uiso 1 1 calc R
C16 C 0.6713(2) -0.06217(16) 0.35876(11) 0.0220(6) Uani 1 1 d .
C17 C 0.8267(2) 0.20980(17) 0.55816(11) 0.0242(7) Uani 1 1 d .
H17A H 0.8882 0.2208 0.5843 0.029 Uiso 1 1 calc R
C18 C 0.8253(2) 0.19075(16) 0.51015(11) 0.0210(6) Uani 1 1 d .
C19 C 0.6583(2) 0.17883(16) 0.48228(11) 0.0222(6) Uani 1 1 d .
C20 C 0.6553(2) 0.19811(17) 0.52957(11) 0.0251(7) Uani 1 1 d .
H20A H 0.5929 0.2009 0.5349 0.030 Uiso 1 1 calc R
C21 C 0.8304(2) 0.22911(15) 0.24952(11) 0.0197(6) Uani 1 1 d .
H21A H 0.8923 0.2369 0.2444 0.024 Uiso 1 1 calc R
C22 C 0.8290(2) 0.20173(15) 0.29505(11) 0.0189(6) Uani 1 1 d .
C23 C 0.6621(2) 0.20759(15) 0.26847(11) 0.0204(6) Uani 1 1 d .
C24 C 0.6583(2) 0.23429(15) 0.22186(11) 0.0222(6) Uani 1 1 d .
H24A H 0.5958 0.2452 0.1966 0.027 Uiso 1 1 calc R
C01 C -0.1420(4) -0.0782(3) -0.2490(2) 0.0704(15) Uani 1 1 d .
H01A H -0.1079 -0.0609 -0.2157 0.084 Uiso 1 1 calc R
C02 C -0.2428(4) -0.0886(3) -0.2648(2) 0.0655(13) Uani 1 1 d .
H02A H -0.2781 -0.0787 -0.2423 0.079 Uiso 1 1 calc R
C03 C -0.2945(3) -0.1134(3) -0.3133(2) 0.0638(14) Uani 1 1 d .
H03A H -0.3650 -0.1199 -0.3246 0.077 Uiso 1 1 calc R
C04 C -0.2402(4) -0.1284(3) -0.34506(19) 0.0677(14) Uani 1 1 d .
H04A H -0.2734 -0.1458 -0.3784 0.081 Uiso 1 1 calc R
C05 C -0.1383(4) -0.1180(3) -0.3279(2) 0.0649(13) Uani 1 1 d .
H05A H -0.1013 -0.1288 -0.3494 0.078 Uiso 1 1 calc R
C06 C -0.0897(4) -0.0923(3) -0.2802(2) 0.0686(14) Uani 1 1 d .
H06A H -0.0196 -0.0843 -0.2690 0.082 Uiso 1 1 calc R
C07 C 0.2604(5) -0.3705(2) -0.34660(19) 0.0707(15) Uani 1 1 d .
H07A H 0.2225 -0.3579 -0.3807 0.085 Uiso 1 1 calc R
C08 C 0.3624(4) -0.3725(2) -0.3306(2) 0.0637(13) Uani 1 1 d .
H08A H 0.3953 -0.3612 -0.3539 0.076 Uiso 1 1 calc R
C09 C 0.4169(3) -0.3898(3) -0.2830(2) 0.0638(14) Uani 1 1 d .
H09A H 0.4879 -0.3909 -0.2728 0.077 Uiso 1 1 calc R
C010 C 0.3720(4) -0.4058(2) -0.24928(18) 0.0608(13) Uani 1 1 d .
H01B H 0.4122 -0.4175 -0.2154 0.073 Uiso 1 1 calc R
C011 C 0.2700(4) -0.4058(2) -0.26246(19) 0.0577(12) Uani 1 1 d .
H01C H 0.2397 -0.4180 -0.2382 0.069 Uiso 1 1 calc R
C012 C 0.2117(3) -0.3876(3) -0.3117(2) 0.0683(15) Uani 1 1 d .
H01D H 0.1407 -0.3866 -0.3218 0.082 Uiso 1 1 calc R
C013 C 0.2214(8) -0.5064(4) -0.4471(3) 0.112(3) Uani 1 1 d .
H01E H 0.2265 -0.5461 -0.4263 0.135 Uiso 1 1 calc R
C014 C 0.1379(5) -0.4742(7) -0.4648(3) 0.142(5) Uani 1 1 d .
H01F H 0.0807 -0.4916 -0.4587 0.170 Uiso 1 1 calc R
C015 C 0.1302(7) -0.4134(7) -0.4932(3) 0.160(5) Uani 1 1 d .
H01G H 0.0700 -0.3873 -0.5053 0.192 Uiso 1 1 calc R
C016 C 0.2175(9) -0.3935(3) -0.5024(2) 0.114(3) Uani 1 1 d .
H01H H 0.2184 -0.3531 -0.5216 0.137 Uiso 1 1 calc R
C017 C 0.2987(4) -0.4329(4) -0.4836(2) 0.0836(19) Uani 1 1 d .
H01I H 0.3580 -0.4211 -0.4901 0.100 Uiso 1 1 calc R
C018 C 0.2981(6) -0.4858(4) -0.4572(2) 0.099(2) Uani 1 1 d .
H01K H 0.3582 -0.5118 -0.4440 0.119 Uiso 1 1 calc R
C019 C 0.1942(4) -0.5596(3) -0.02570(19) 0.0613(12) Uani 1 1 d .
H01J H 0.1376 -0.5762 -0.0185 0.074 Uiso 1 1 calc R
C020 C 0.1824(3) -0.5077(3) -0.06041(19) 0.0590(12) Uani 1 1 d .
H02B H 0.1177 -0.4892 -0.0776 0.071 Uiso 1 1 calc R
C021 C 0.2625(4) -0.4825(3) -0.07056(19) 0.0618(12) Uani 1 1 d .
H02C H 0.2541 -0.4457 -0.0941 0.074 Uiso 1 1 calc R
C022 C 0.3561(4) -0.5105(3) -0.0466(2) 0.0709(14) Uani 1 1 d .
H02D H 0.4120 -0.4932 -0.0540 0.085 Uiso 1 1 calc R
C023 C 0.3695(4) -0.5636(3) -0.0118(2) 0.0735(15) Uani 1 1 d .
H02E H 0.4339 -0.5832 0.0045 0.088 Uiso 1 1 calc R
C024 C 0.2864(4) -0.5880(3) -0.00114(19) 0.0713(14) Uani 1 1 d .
H02F H 0.2939 -0.6241 0.0230 0.086 Uiso 1 1 calc R
N04 N 0.2669(3) -0.0096(2) -0.24406(13) 0.0546(10) Uani 1 1 d .
O012 O 0.3200(4) 0.0380(2) -0.24960(14) 0.0929(13) Uani 1 1 d .
O011 O 0.1786(3) -0.0122(3) -0.26011(17) 0.153(3) Uani 1 1 d .
O010 O 0.3160(4) -0.0592(2) -0.21801(15) 0.0957(14) Uani 1 1 d .

loop_
_atom_site_aniso_label
_atom_site_aniso_U_11
_atom_site_aniso_U_22
_atom_site_aniso_U_33
_atom_site_aniso_U_23
_atom_site_aniso_U_13
_atom_site_aniso_U_12
Cu1 0.02077(19) 0.0269(2) 0.01283(19) 0.00507(14) 0.00773(15) 0.00131(14)
Cu2 0.0236(2) 0.01893(19) 0.01382(19) 0.00304(13) 0.00978(15) 0.00075(14)
O03 0.067(2) 0.068(2) 0.0525(18) 0.0113(15) 0.0243(15) 0.0476(17)
N05 0.0296(16) 0.053(2) 0.0212(15) 0.0027(13) 0.0098(12) -0.0068(14)
O02 0.0346(13) 0.0539(17) 0.0258(13) 0.0054(11) 0.0134(11) -0.0027(12)
O01 0.0366(14) 0.0279(12) 0.0290(12) 0.0025(10) 0.0141(10) 0.0065(10)
O09 0.117(3) 0.062(2) 0.175(5) -0.019(3) 0.109(3) -0.001(2)
O08 0.0402(16) 0.0487(17) 0.084(2) 0.0127(16) 0.0208(16) -0.0140(13)
O07 0.0487(15) 0.0340(14) 0.0185(11) 0.0005(10) 0.0110(11) -0.0126(11)
O06 0.135(4) 0.234(6) 0.095(3) 0.083(4) 0.077(3) 0.155(4)
O05 0.187(5) 0.176(5) 0.060(2) -0.061(3) 0.075(3) -0.145(4)
O04 0.161(4) 0.0396(18) 0.0379(17) 0.0042(13) 0.058(2) 0.0015(19)
N01 0.0423(18) 0.050(2) 0.0182(14) 0.0080(13) 0.0166(13) 0.0220(16)
N03 0.0355(16) 0.0417(18) 0.0273(15) -0.0013(13) 0.0132(13) -0.0045(14)
N02 0.0378(17) 0.050(2) 0.0217(15) 0.0057(13) 0.0174(13) 0.0166(15)
C100 0.037(2) 0.050(2) 0.0226(18) 0.0033(16) 0.0013(15) -0.0151(18)
C101 0.123(5) 0.052(3) 0.067(3) 0.016(3) -0.020(3) -0.039(3)
O7 0.0237(11) 0.0378(13) 0.0196(11) -0.0103(9) 0.0111(9) -0.0081(9)
O8 0.0212(11) 0.0207(11) 0.0312(12) 0.0010(9) 0.0029(9) 0.0012(9)
O9 0.0217(11) 0.0196(11) 0.0321(12) -0.0029(9) 0.0068(9) -0.0015(8)
O10 0.0191(10) 0.0373(13) 0.0151(10) -0.0033(9) 0.0080(8) 0.0026(9)
O11 0.0179(10) 0.0324(12) 0.0180(10) 0.0093(9) 0.0077(8) 0.0037(9)
O12 0.0175(10) 0.0353(12) 0.0159(10) 0.0063(9) 0.0064(8) -0.0020(9)
N7 0.0254(13) 0.0186(12) 0.0174(12) 0.0004(10) 0.0107(11) -0.0015(10)
N8 0.0192(12) 0.0247(13) 0.0173(12) 0.0015(10) 0.0085(10) -0.0011(10)
N9 0.0228(13) 0.0274(14) 0.0150(12) -0.0011(10) 0.0093(10) 0.0011(10)
N10 0.0288(14) 0.0218(13) 0.0134(12) -0.0025(10) 0.0103(11) -0.0015(10)
N11 0.0311(14) 0.0193(13) 0.0166(12) 0.0019(10) 0.0109(11) 0.0008(11)
N12 0.0238(13) 0.0219(13) 0.0194(13) 0.0004(10) 0.0093(11) 0.0005(10)
C25 0.0146(14) 0.0209(15) 0.0233(16) 0.0000(12) 0.0048(12) 0.0006(11)
C26 0.0187(15) 0.0308(17) 0.0158(15) 0.0040(12) 0.0050(12) -0.0015(12)
C27 0.0150(14) 0.0328(17) 0.0130(14) -0.0056(12) 0.0063(11) -0.0026(12)
C28 0.0158(14) 0.0208(15) 0.0215(15) -0.0015(12) 0.0067(12) -0.0025(11)
C29 0.0137(13) 0.0276(16) 0.0155(14) 0.0033(12) 0.0060(11) -0.0018(11)
C30 0.0151(14) 0.0288(16) 0.0169(15) -0.0042(12) 0.0065(12) -0.0008(12)
C31 0.0156(14) 0.0189(15) 0.0246(16) -0.0003(12) 0.0058(12) -0.0006(11)
C32 0.0165(14) 0.0249(16) 0.0190(15) 0.0052(12) 0.0078(12) -0.0002(12)
C33 0.0132(13) 0.0310(17) 0.0139(14) 0.0003(12) 0.0067(11) 0.0016(12)
C34 0.0151(14) 0.0225(15) 0.0199(15) -0.0002(12) 0.0069(12) 0.0019(11)
C35 0.0129(13) 0.0271(16) 0.0162(14) 0.0055(12) 0.0056(11) 0.0000(11)
C36 0.0146(14) 0.0308(17) 0.0146(14) -0.0035(12) 0.0058(11) 0.0006(12)
C37 0.0224(15) 0.0221(15) 0.0159(14) 0.0005(12) 0.0075(12) 0.0029(12)
C38 0.0232(15) 0.0272(16) 0.0177(15) 0.0003(12) 0.0098(13) 0.0023(12)
C39 0.0278(16) 0.0280(17) 0.0176(15) -0.0046(12) 0.0106(13) -0.0054(13)
C40 0.0237(15) 0.0234(16) 0.0189(15) -0.0023(12) 0.0104(13) -0.0025(12)
C41 0.0217(15) 0.0243(16) 0.0154(14) 0.0027(12) 0.0064(12) 0.0016(12)
C42 0.0209(15) 0.0221(15) 0.0179(15) -0.0003(12) 0.0089(12) -0.0004(12)
C43 0.0217(15) 0.0195(15) 0.0169(15) -0.0010(11) 0.0079(12) -0.0008(12)
C44 0.0222(15) 0.0231(15) 0.0175(15) -0.0006(12) 0.0111(12) -0.0025(12)
C45 0.0265(16) 0.0254(16) 0.0240(16) -0.0017(13) 0.0104(13) -0.0032(13)
C46 0.0212(15) 0.0242(16) 0.0199(15) 0.0006(12) 0.0098(12) 0.0002(12)
C47 0.0210(15) 0.0257(16) 0.0163(14) 0.0018(12) 0.0068(12) -0.0003(12)
C48 0.0278(16) 0.0235(16) 0.0202(15) 0.0011(12) 0.0090(13) 0.0020(13)
O1 0.0196(10) 0.0215(11) 0.0308(12) 0.0021(9) 0.0030(9) 0.0005(8)
O2 0.0188(11) 0.0217(11) 0.0424(14) -0.0037(10) 0.0044(10) -0.0010(9)
O3 0.0180(10) 0.0402(13) 0.0186(11) 0.0122(9) 0.0085(9) 0.0049(9)
O4 0.0175(10) 0.0371(12) 0.0143(10) 0.0067(9) 0.0063(8) -0.0024(9)
O5 0.0190(10) 0.0409(13) 0.0158(10) -0.0098(9) 0.0079(8) -0.0059(9)
O6 0.0172(10) 0.0488(14) 0.0136(10) -0.0059(9) 0.0066(8) 0.0017(9)
N1 0.0267(14) 0.0216(13) 0.0176(12) 0.0019(10) 0.0117(11) -0.0012(10)
N2 0.0206(13) 0.0230(13) 0.0206(13) -0.0004(10) 0.0071(11) -0.0008(10)
N3 0.0248(13) 0.0362(15) 0.0147(13) -0.0049(11) 0.0098(11) -0.0013(11)
N4 0.0209(13) 0.0316(14) 0.0160(13) -0.0026(11) 0.0086(10) -0.0007(11)
N5 0.0233(13) 0.0232(13) 0.0161(12) 0.0041(10) 0.0096(10) 0.0013(10)
N6 0.0189(12) 0.0267(13) 0.0122(12) 0.0020(10) 0.0056(10) -0.0003(10)
C1 0.0130(13) 0.0202(15) 0.0224(15) 0.0012(12) 0.0036(12) -0.0006(11)
C2 0.0146(14) 0.0287(16) 0.0180(15) -0.0037(12) 0.0065(12) -0.0019(12)
C3 0.0120(13) 0.0293(16) 0.0139(14) 0.0041(12) 0.0049(11) -0.0011(11)
C4 0.0138(13) 0.0238(15) 0.0203(15) 0.0008(12) 0.0059(12) -0.0005(11)
C5 0.0120(13) 0.0339(17) 0.0124(14) -0.0052(12) 0.0035(11) -0.0036(12)
C6 0.0158(14) 0.0315(17) 0.0148(14) 0.0060(12) 0.0045(12) -0.0027(12)
C7 0.0114(13) 0.0242(16) 0.0250(16) -0.0011(12) 0.0032(12) 0.0015(11)
C8 0.0161(14) 0.0331(17) 0.0160(15) -0.0036(13) 0.0049(12) 0.0000(12)
C9 0.0125(13) 0.0295(16) 0.0149(14) 0.0058(12) 0.0047(11) 0.0015(11)
C10 0.0139(14) 0.0244(15) 0.0200(15) -0.0012(12) 0.0051(12) 0.0004(11)
C11 0.0123(14) 0.0361(17) 0.0110(14) -0.0032(12) 0.0038(11) 0.0012(12)
C12 0.0142(14) 0.0295(17) 0.0196(15) 0.0070(12) 0.0055(12) 0.0010(12)
C13 0.0210(15) 0.0236(16) 0.0192(15) 0.0024(12) 0.0084(12) -0.0010(12)
C14 0.0216(15) 0.0259(16) 0.0199(15) 0.0047(12) 0.0080(12) 0.0021(12)
C15 0.0240(16) 0.0243(16) 0.0224(16) 0.0004(12) 0.0092(13) -0.0034(12)
C16 0.0210(15) 0.0245(16) 0.0202(15) 0.0015(12) 0.0067(12) 0.0000(12)
C17 0.0220(15) 0.0348(18) 0.0160(15) -0.0021(13) 0.0070(12) -0.0038(13)
C18 0.0203(15) 0.0279(16) 0.0160(15) -0.0004(12) 0.0078(12) -0.0016(12)
C19 0.0202(15) 0.0315(17) 0.0154(15) -0.0005(12) 0.0070(12) 0.0010(12)
C20 0.0232(16) 0.0388(18) 0.0168(15) -0.0021(13) 0.0112(13) 0.0000(13)
C21 0.0198(14) 0.0236(15) 0.0163(14) 0.0008(12) 0.0071(12) -0.0023(12)
C22 0.0181(14) 0.0223(15) 0.0167(14) -0.0008(12) 0.0065(12) -0.0020(11)
C23 0.0208(15) 0.0246(16) 0.0190(15) 0.0022(12) 0.0106(12) 0.0003(12)
C24 0.0208(15) 0.0272(16) 0.0198(15) 0.0055(12) 0.0086(12) 0.0031(12)
C01 0.064(3) 0.084(4) 0.055(3) 0.006(3) 0.009(3) -0.023(3)
C02 0.072(3) 0.068(3) 0.070(3) 0.011(3) 0.041(3) 0.002(3)
C03 0.031(2) 0.066(3) 0.085(4) 0.026(3) 0.007(2) -0.003(2)
C04 0.084(4) 0.060(3) 0.052(3) -0.003(2) 0.014(3) -0.010(3)
C05 0.060(3) 0.064(3) 0.086(4) 0.007(3) 0.045(3) 0.006(2)
C06 0.042(3) 0.080(4) 0.078(4) 0.019(3) 0.013(3) -0.004(2)
C07 0.102(4) 0.048(3) 0.049(3) -0.001(2) 0.009(3) 0.009(3)
C08 0.072(3) 0.044(3) 0.093(4) -0.008(3) 0.053(3) -0.011(2)
C09 0.041(2) 0.061(3) 0.093(4) -0.029(3) 0.028(3) -0.006(2)
C010 0.058(3) 0.058(3) 0.052(3) -0.015(2) 0.001(2) 0.017(2)
C011 0.065(3) 0.058(3) 0.063(3) -0.012(2) 0.040(3) -0.003(2)
C012 0.028(2) 0.067(3) 0.099(4) -0.022(3) 0.009(2) 0.003(2)
C013 0.188(9) 0.083(5) 0.070(4) -0.014(4) 0.051(6) -0.071(6)
C014 0.050(4) 0.309(15) 0.066(5) -0.051(6) 0.020(3) -0.083(6)
C015 0.106(6) 0.282(13) 0.056(4) -0.034(6) -0.020(4) 0.139(8)
C016 0.231(10) 0.063(4) 0.052(4) 0.017(3) 0.055(5) 0.026(5)
C017 0.067(4) 0.140(6) 0.055(3) -0.016(4) 0.036(3) -0.024(4)
C018 0.133(6) 0.120(6) 0.047(3) 0.005(4) 0.034(4) 0.067(5)
C019 0.050(3) 0.077(3) 0.063(3) -0.003(3) 0.027(2) -0.003(2)
C020 0.047(3) 0.062(3) 0.069(3) -0.009(2) 0.022(2) 0.005(2)
C021 0.062(3) 0.055(3) 0.068(3) 0.001(2) 0.022(3) -0.009(2)
C022 0.048(3) 0.087(4) 0.080(4) -0.011(3) 0.026(3) -0.017(3)
C023 0.045(3) 0.095(4) 0.070(3) -0.009(3) 0.005(2) 0.012(3)
C024 0.084(4) 0.080(4) 0.051(3) 0.006(3) 0.024(3) 0.005(3)
N04 0.040(2) 0.092(3) 0.0306(19) -0.027(2) 0.0116(16) 0.008(2)
O012 0.159(4) 0.080(3) 0.058(2) -0.017(2) 0.061(3) -0.030(3)
O011 0.043(2) 0.302(8) 0.096(3) -0.129(4) 0.002(2) 0.019(3)
O010 0.141(4) 0.098(3) 0.072(3) 0.009(2) 0.066(3) 0.038(3)

loop_
_atom_type_symbol
_atom_type_description
_atom_type_scat_dispersion_real
_atom_type_scat_dispersion_imag
_atom_type_scat_source
C C 0.0033 0.0016 'International Tables Vol C Tables 4.2.6.8 and 6.1.1.4'
H H 0.0000 0.0000 'International Tables Vol C Tables 4.2.6.8 and 6.1.1.4'
Cu Cu 0.3201 1.2651 'International Tables Vol C Tables 4.2.6.8 and 6.1.1.4'
N N 0.0061 0.0033 'International Tables Vol C Tables 4.2.6.8 and 6.1.1.4'
O O 0.0106 0.0060 'International Tables Vol C Tables 4.2.6.8 and 6.1.1.4'

loop_
_geom_angle_atom_site_label_1
_geom_angle_atom_site_label_2
_geom_angle_atom_site_label_3
_geom_angle
_geom_angle_site_symmetry_1
_geom_angle_site_symmetry_3
N5 Cu1 O07 92.40(9) . .
N5 Cu1 N3 177.21(10) . 4_565
O07 Cu1 N3 87.82(9) . 4_565
N5 Cu1 N11 87.32(10) . .
O07 Cu1 N11 96.35(10) . .
N3 Cu1 N11 89.90(10) 4_565 .
N5 Cu1 O04 90.49(10) . .
O07 Cu1 O04 169.39(10) . .
N3 Cu1 O04 89.78(10) 4_565 .
N11 Cu1 O04 93.97(10) . .
N5 Cu1 O05 95.54(11) . .
O07 Cu1 O05 117.08(11) . .
N3 Cu1 O05 86.82(11) 4_565 .
N11 Cu1 O05 146.22(12) . .
O04 Cu1 O05 52.44(12) . .
O01 Cu2 N1 163.25(10) . .
O01 Cu2 N7 94.26(9) . .
N1 Cu2 N7 87.38(10) . .
O01 Cu2 N10 89.10(9) . 4_556
N1 Cu2 N10 89.57(10) . 4_556
N7 Cu2 N10 176.58(10) . 4_556
O01 Cu2 N05 86.18(11) . .
N1 Cu2 N05 110.48(11) . .
N7 Cu2 N05 90.92(10) . .
N10 Cu2 N05 88.68(10) 4_556 .
C100 N05 Cu2 130.4(3) . .
N01 O01 Cu2 105.40(19) . .
N03 O07 Cu1 110.7(2) . .
N02 O05 Cu1 95.1(3) . .
N02 O04 Cu1 97.7(3) . .
O03 N01 O02 124.0(3) . .
O03 N01 O01 118.9(3) . .
O02 N01 O01 117.1(3) . .
O09 N03 O08 121.5(4) . .
O09 N03 O07 119.4(3) . .
O08 N03 O07 119.1(3) . .
O06 N02 O04 119.3(5) . .
O06 N02 O05 126.0(5) . .
O04 N02 O05 114.7(4) . .
N05 C100 C101 177.9(5) . .
C40 O7 C27 115.5(2) . .
C47 O8 C25 115.9(2) . .
C46 O9 C31 116.7(2) . .
C37 O10 C33 116.7(2) . .
C42 O11 C35 115.3(2) . .
C43 O12 C29 116.9(2) . .
C41 N7 C44 119.3(2) . .
C41 N7 Cu2 119.24(19) . .
C44 N7 Cu2 120.38(19) . .
C43 N8 C42 116.1(2) . .
C40 N9 C37 116.1(2) . .
C38 N10 C39 119.1(2) . .
C38 N10 Cu2 120.8(2) . 4
C39 N10 Cu2 119.7(2) . 4
C45 N11 C48 119.3(3) . .
C45 N11 Cu1 118.9(2) . .
C48 N11 Cu1 121.4(2) . .
C46 N12 C47 115.9(3) . .
C26 C25 C30 122.1(3) . .
C26 C25 O8 118.2(3) . .
C30 C25 O8 119.6(3) . .
C27 C26 C25 117.9(3) . .
C27 C26 H26A 121.0 . .
C25 C26 H26A 121.0 . .
C26 C27 C28 122.6(3) . .
C26 C27 O7 118.5(3) . .
C28 C27 O7 118.9(3) . .
C27 C28 C29 117.2(3) . .
C27 C28 H28A 121.4 . .
C29 C28 H28A 121.4 . .
C28 C29 C30 122.8(3) . .
C28 C29 O12 119.3(3) . .
C30 C29 O12 117.8(3) . .
C25 C30 C29 117.3(3) . .
C25 C30 H30A 121.3 . .
C29 C30 H30A 121.3 . .
C36 C31 C32 123.0(3) . .
C36 C31 O9 118.0(3) . .
C32 C31 O9 119.0(3) . .
C33 C32 C31 117.0(3) . .
C33 C32 H32A 121.5 . .
C31 C32 H32A 121.5 . .
C32 C33 C34 123.0(3) . .
C32 C33 O10 118.2(3) . .
C34 C33 O10 118.8(3) . .
C35 C34 C33 117.2(3) . .
C35 C34 H34A 121.4 . .
C33 C34 H34A 121.4 . .
C34 C35 C36 122.9(3) . .
C34 C35 O11 118.7(3) . .
C36 C35 O11 118.4(3) . .
C31 C36 C35 116.8(3) . .
C31 C36 H36A 121.6 . .
C35 C36 H36A 121.6 . .
N9 C37 O10 120.1(3) . .
N9 C37 C38 123.0(3) . .
O10 C37 C38 116.8(3) . .
N10 C38 C37 119.4(3) . .
N10 C38 H38A 120.3 . .
C37 C38 H38A 120.3 . .
N10 C39 C40 118.8(3) . .
N10 C39 H39A 120.6 . .
C40 C39 H39A 120.6 . .
N9 C40 O7 119.4(3) . .
N9 C40 C39 123.5(3) . .
O7 C40 C39 117.2(3) . .
N7 C41 C42 119.1(3) . .
N7 C41 H41A 120.5 . .
C42 C41 H41A 120.5 . .
N8 C42 O11 118.8(3) . .
N8 C42 C41 123.3(3) . .
O11 C42 C41 117.9(3) . .
N8 C43 O12 119.3(2) . .
N8 C43 C44 123.4(3) . .
O12 C43 C44 117.4(2) . .
N7 C44 C43 118.7(3) . .
N7 C44 H44A 120.6 . .
C43 C44 H44A 120.6 . .
N11 C45 C46 119.6(3) . .
N11 C45 H45A 120.2 . .
C46 C45 H45A 120.2 . .
N12 C46 O9 119.7(3) . .
N12 C46 C45 122.9(3) . .
O9 C46 C45 117.3(3) . .
N12 C47 O8 118.9(3) . .
N12 C47 C48 123.5(3) . .
O8 C47 C48 117.6(3) . .
N11 C48 C47 118.8(3) . .
N11 C48 H48A 120.6 . .
C47 C48 H48A 120.6 . .
C13 O1 C1 116.1(2) . .
C16 O2 C7 116.8(2) . .
C23 O3 C9 115.5(2) . .
C22 O4 C3 116.9(2) . .
C18 O5 C5 115.9(2) . .
C19 O6 C11 116.3(2) . .
C15 N1 C14 119.8(3) . .
C15 N1 Cu2 121.9(2) . .
C14 N1 Cu2 118.3(2) . .
C13 N2 C16 116.1(3) . .
C20 N3 C17 118.5(3) . .
C20 N3 Cu1 121.3(2) . 4_566
C17 N3 Cu1 120.0(2) . 4_566
C19 N4 C18 115.6(3) . .
C21 N5 C24 118.7(2) . .
C21 N5 Cu1 119.83(19) . .
C24 N5 Cu1 120.7(2) . .
C22 N6 C23 115.5(2) . .
C6 C1 C2 123.0(3) . .
C6 C1 O1 118.3(3) . .
C2 C1 O1 118.6(3) . .
C3 C2 C1 116.7(3) . .
C3 C2 H2A 121.6 . .
C1 C2 H2A 121.6 . .
C2 C3 C4 123.1(3) . .
C2 C3 O4 118.0(3) . .
C4 C3 O4 118.9(3) . .
C5 C4 C3 117.0(3) . .
C5 C4 H4A 121.5 . .
C3 C4 H4A 121.5 . .
C6 C5 C4 122.4(3) . .
C6 C5 O5 118.6(3) . .
C4 C5 O5 118.9(3) . .
C1 C6 C5 117.6(3) . .
C1 C6 H6A 121.2 . .
C5 C6 H6A 121.2 . .
C8 C7 C12 122.9(3) . .
C8 C7 O2 117.8(3) . .
C12 C7 O2 119.3(3) . .
C7 C8 C9 117.4(3) . .
C7 C8 H8A 121.3 . .
C9 C8 H8A 121.3 . .
C8 C9 C10 122.5(3) . .
C8 C9 O3 119.0(3) . .
C10 C9 O3 118.5(3) . .
C9 C10 C11 117.1(3) . .
C9 C10 H10A 121.5 . .
C11 C10 H10A 121.5 . .
C12 C11 C10 123.1(3) . .
C12 C11 O6 118.1(3) . .
C10 C11 O6 118.7(3) . .
C11 C12 C7 117.0(3) . .
C11 C12 H12A 121.5 . .
C7 C12 H12A 121.5 . .
N2 C13 O1 118.8(3) . .
N2 C13 C14 123.7(3) . .
O1 C13 C14 117.5(3) . .
N1 C14 C13 118.4(3) . .
N1 C14 H14A 120.8 . .
C13 C14 H14A 120.8 . .
N1 C15 C16 118.9(3) . .
N1 C15 H15A 120.5 . .
C16 C15 H15A 120.5 . .
N2 C16 O2 119.7(3) . .
N2 C16 C15 123.1(3) . .
O2 C16 C15 117.2(3) . .
N3 C17 C18 119.4(3) . .
N3 C17 H17A 120.3 . .
C18 C17 H17A 120.3 . .
N4 C18 O5 119.0(3) . .
N4 C18 C17 123.5(3) . .
O5 C18 C17 117.5(3) . .
N4 C19 O6 119.7(3) . .
N4 C19 C20 123.3(3) . .
O6 C19 C20 116.9(3) . .
N3 C20 C19 119.6(3) . .
N3 C20 H20A 120.2 . .
C19 C20 H20A 120.2 . .
N5 C21 C22 119.1(3) . .
N5 C21 H21A 120.4 . .
C22 C21 H21A 120.4 . .
N6 C22 O4 118.7(2) . .
N6 C22 C21 123.8(3) . .
O4 C22 C21 117.5(2) . .
N6 C23 O3 118.9(2) . .
N6 C23 C24 123.5(3) . .
O3 C23 C24 117.6(3) . .
N5 C24 C23 119.3(3) . .
N5 C24 H24A 120.4 . .
C23 C24 H24A 120.4 . .
C06 C01 C02 120.8(5) . .
C06 C01 H01A 119.6 . .
C02 C01 H01A 119.6 . .
C01 C02 C03 120.9(5) . .
C01 C02 H02A 119.6 . .
C03 C02 H02A 119.6 . .
C02 C03 C04 118.1(4) . .
C02 C03 H03A 121.0 . .
C04 C03 H03A 121.0 . .
C05 C04 C03 119.7(5) . .
C05 C04 H04A 120.2 . .
C03 C04 H04A 120.2 . .
C06 C05 C04 120.8(5) . .
C06 C05 H05A 119.6 . .
C04 C05 H05A 119.6 . .
C01 C06 C05 119.7(5) . .
C01 C06 H06A 120.1 . .
C05 C06 H06A 120.1 . .
C08 C07 C012 119.0(5) . .
C08 C07 H07A 120.5 . .
C012 C07 H07A 120.5 . .
C09 C08 C07 121.5(5) . .
C09 C08 H08A 119.3 . .
C07 C08 H08A 119.3 . .
C08 C09 C010 120.3(5) . .
C08 C09 H09A 119.8 . .
C010 C09 H09A 119.8 . .
C09 C010 C011 121.8(5) . .
C09 C010 H01B 119.1 . .
C011 C010 H01B 119.1 . .
C010 C011 C012 118.9(5) . .
C010 C011 H01C 120.5 . .
C012 C011 H01C 120.5 . .
C011 C012 C07 118.4(4) . .
C011 C012 H01D 120.8 . .
C07 C012 H01D 120.8 . .
C014 C013 C018 120.6(8) . .
C014 C013 H01E 119.7 . .
C018 C013 H01E 119.7 . .
C013 C014 C015 120.7(7) . .
C013 C014 H01F 119.7 . .
C015 C014 H01F 119.7 . .
C014 C015 C016 115.6(6) . .
C014 C015 H01G 122.2 . .
C016 C015 H01G 122.2 . .
C017 C016 C015 118.1(7) . .
C017 C016 H01H 120.9 . .
C015 C016 H01H 120.9 . .
C018 C017 C016 120.9(7) . .
C018 C017 H01I 119.5 . .
C016 C017 H01I 119.5 . .
C017 C018 C013 124.0(7) . .
C017 C018 H01K 118.0 . .
C013 C018 H01K 118.0 . .
C020 C019 C024 120.9(5) . .
C020 C019 H01J 119.6 . .
C024 C019 H01J 119.6 . .
C021 C020 C019 120.5(5) . .
C021 C020 H02B 119.8 . .
C019 C020 H02B 119.8 . .
C020 C021 C022 119.8(5) . .
C020 C021 H02C 120.1 . .
C022 C021 H02C 120.1 . .
C021 C022 C023 120.6(5) . .
C021 C022 H02D 119.7 . .
C023 C022 H02D 119.7 . .
C022 C023 C024 118.7(5) . .
C022 C023 H02E 120.6 . .
C024 C023 H02E 120.6 . .
C019 C024 C023 119.5(5) . .
C019 C024 H02F 120.3 . .
C023 C024 H02F 120.3 . .
O011 N04 O012 126.9(6) . .
O011 N04 O010 119.5(6) . .
O012 N04 O010 113.6(4) . .

loop_
_geom_bond_atom_site_label_1
_geom_bond_atom_site_label_2
_geom_bond_distance
_geom_bond_site_symmetry_2
Cu1 N5 2.046(2) .
Cu1 O07 2.087(2) .
Cu1 N3 2.087(2) 4_565
Cu1 N11 2.121(2) .
Cu1 O04 2.281(4) .
Cu1 O05 2.330(7) .
Cu2 O01 1.980(2) .
Cu2 N1 1.987(2) .
Cu2 N7 2.030(2) .
Cu2 N10 2.066(2) 4_556
Cu2 N05 2.314(3) .
O03 N01 1.215(4) .
N05 C100 1.119(5) .
O02 N01 1.248(4) .
O01 N01 1.297(4) .
O09 N03 1.208(4) .
O08 N03 1.209(4) .
O07 N03 1.284(4) .
O06 N02 1.161(4) .
O05 N02 1.212(5) .
O04 N02 1.209(4) .
C100 C101 1.484(6) .
O7 C40 1.360(3) .
O7 C27 1.412(3) .
O8 C47 1.368(4) .
O8 C25 1.404(4) .
O9 C46 1.350(4) .
O9 C31 1.398(3) .
O10 C37 1.349(3) .
O10 C33 1.412(3) .
O11 C42 1.354(3) .
O11 C35 1.405(3) .
O12 C43 1.358(3) .
O12 C29 1.406(3) .
N7 C41 1.330(4) .
N7 C44 1.340(4) .
N8 C43 1.317(4) .
N8 C42 1.318(4) .
N9 C40 1.319(4) .
N9 C37 1.322(4) .
N10 C38 1.333(4) .
N10 C39 1.340(4) .
N10 Cu2 2.066(2) 4
N11 C45 1.326(4) .
N11 C48 1.332(4) .
N12 C46 1.319(4) .
N12 C47 1.320(4) .
C25 C26 1.378(4) .
C25 C30 1.379(4) .
C26 C27 1.374(4) .
C26 H26A 0.9500 .
C27 C28 1.375(4) .
C28 C29 1.380(4) .
C28 H28A 0.9500 .
C29 C30 1.379(4) .
C30 H30A 0.9500 .
C31 C36 1.379(4) .
C31 C32 1.387(4) .
C32 C33 1.371(4) .
C32 H32A 0.9500 .
C33 C34 1.381(4) .
C34 C35 1.380(4) .
C34 H34A 0.9500 .
C35 C36 1.381(4) .
C36 H36A 0.9500 .
C37 C38 1.391(4) .
C38 H38A 0.9500 .
C39 C40 1.391(4) .
C39 H39A 0.9500 .
C41 C42 1.387(4) .
C41 H41A 0.9500 .
C43 C44 1.390(4) .
C44 H44A 0.9500 .
C45 C46 1.386(4) .
C45 H45A 0.9500 .
C47 C48 1.386(4) .
C48 H48A 0.9500 .
O1 C13 1.358(4) .
O1 C1 1.406(4) .
O2 C16 1.346(4) .
O2 C7 1.404(4) .
O3 C23 1.361(3) .
O3 C9 1.408(3) .
O4 C22 1.355(3) .
O4 C3 1.404(3) .
O5 C18 1.359(3) .
O5 C5 1.404(3) .
O6 C19 1.356(4) .
O6 C11 1.413(3) .
N1 C15 1.329(4) .
N1 C14 1.338(4) .
N2 C13 1.318(4) .
N2 C16 1.321(4) .
N3 C20 1.334(4) .
N3 C17 1.342(4) .
N3 Cu1 2.087(2) 4_566
N4 C19 1.322(4) .
N4 C18 1.326(4) .
N5 C21 1.337(4) .
N5 C24 1.337(4) .
N6 C22 1.317(4) .
N6 C23 1.321(4) .
C1 C6 1.375(4) .
C1 C2 1.384(4) .
C2 C3 1.375(4) .
C2 H2A 0.9500 .
C3 C4 1.388(4) .
C4 C5 1.382(4) .
C4 H4A 0.9500 .
C5 C6 1.376(4) .
C6 H6A 0.9500 .
C7 C8 1.372(4) .
C7 C12 1.378(4) .
C8 C9 1.377(4) .
C8 H8A 0.9500 .
C9 C10 1.377(4) .
C10 C11 1.380(4) .
C10 H10A 0.9500 .
C11 C12 1.369(4) .
C12 H12A 0.9500 .
C13 C14 1.384(4) .
C14 H14A 0.9500 .
C15 C16 1.389(4) .
C15 H15A 0.9500 .
C17 C18 1.385(4) .
C17 H17A 0.9500 .
C19 C20 1.389(4) .
C20 H20A 0.9500 .
C21 C22 1.386(4) .
C21 H21A 0.9500 .
C23 C24 1.386(4) .
C24 H24A 0.9500 .
C01 C06 1.354(7) .
C01 C02 1.361(7) .
C01 H01A 0.9500 .
C02 C03 1.385(7) .
C02 H02A 0.9500 .
C03 C04 1.395(7) .
C03 H03A 0.9500 .
C04 C05 1.375(7) .
C04 H04A 0.9500 .
C05 C06 1.365(7) .
C05 H05A 0.9500 .
C06 H06A 0.9500 .
C07 C08 1.364(7) .
C07 C012 1.417(8) .
C07 H07A 0.9500 .
C08 C09 1.331(7) .
C08 H08A 0.9500 .
C09 C010 1.345(7) .
C09 H09A 0.9500 .
C010 C011 1.368(6) .
C010 H01B 0.9500 .
C011 C012 1.385(7) .
C011 H01C 0.9500 .
C012 H01D 0.9500 .
C013 C014 1.280(12) .
C013 C018 1.280(10) .
C013 H01E 0.9500 .
C014 C015 1.401(14) .
C014 H01F 0.9500 .
C015 C016 1.407(13) .
C015 H01G 0.9500 .
C016 C017 1.332(10) .
C016 H01H 0.9500 .
C017 C018 1.265(9) .
C017 H01I 0.9500 .
C018 H01K 0.9500 .
C019 C020 1.366(7) .
C019 C024 1.368(7) .
C019 H01J 0.9500 .
C020 C021 1.355(6) .
C020 H02B 0.9500 .
C021 C022 1.379(7) .
C021 H02C 0.9500 .
C022 C023 1.382(8) .
C022 H02D 0.9500 .
C023 C024 1.396(7) .
C023 H02E 0.9500 .
C024 H02F 0.9500 .
N04 O011 1.180(5) .
N04 O012 1.235(5) .
N04 O010 1.259(5) .

loop_
_geom_torsion_atom_site_label_1
_geom_torsion_atom_site_label_2
_geom_torsion_atom_site_label_3
_geom_torsion_atom_site_label_4
_geom_torsion
_geom_torsion_site_symmetry_1
O01 Cu2 N05 C100 6.2(4) .
N1 Cu2 N05 C100 -172.0(3) .
N7 Cu2 N05 C100 100.4(4) .
N10 Cu2 N05 C100 -83.0(4) 4_556
N1 Cu2 O01 N01 -3.6(4) .
N7 Cu2 O01 N01 91.47(18) .
N10 Cu2 O01 N01 -89.15(18) 4_556
N05 Cu2 O01 N01 -177.89(18) .
N5 Cu1 O07 N03 -100.1(2) .
N3 Cu1 O07 N03 82.7(2) 4_565
N11 Cu1 O07 N03 172.34(19) .
O04 Cu1 O07 N03 5.6(6) .
O05 Cu1 O07 N03 -2.6(2) .
N5 Cu1 O05 N02 -88.5(2) .
O07 Cu1 O05 N02 175.9(2) .
N3 Cu1 O05 N02 90.0(2) 4_565
N11 Cu1 O05 N02 4.9(3) .
O04 Cu1 O05 N02 -2.19(19) .
N5 Cu1 O04 N02 98.8(2) .
O07 Cu1 O04 N02 -7.1(6) .
N3 Cu1 O04 N02 -84.0(2) 4_565
N11 Cu1 O04 N02 -173.8(2) .
O05 Cu1 O04 N02 2.21(19) .
Cu2 O01 N01 O03 176.3(2) .
Cu2 O01 N01 O02 -2.9(3) .
Cu1 O07 N03 O09 30.0(4) .
Cu1 O07 N03 O08 -150.5(3) .
Cu1 O04 N02 O06 174.9(3) .
Cu1 O04 N02 O05 -3.7(3) .
Cu1 O05 N02 O06 -174.9(3) .
Cu1 O05 N02 O04 3.6(3) .
Cu2 N05 C100 C101 -6(12) .
O01 Cu2 N7 C41 -72.4(2) .
N1 Cu2 N7 C41 90.9(2) .
N10 Cu2 N7 C41 118.1(16) 4_556
N05 Cu2 N7 C41 -158.6(2) .
O01 Cu2 N7 C44 119.4(2) .
N1 Cu2 N7 C44 -77.3(2) .
N10 Cu2 N7 C44 -50.2(17) 4_556
N05 Cu2 N7 C44 33.1(2) .
N5 Cu1 N11 C45 -78.5(2) .
O07 Cu1 N11 C45 13.6(2) .
N3 Cu1 N11 C45 101.4(2) 4_565
O04 Cu1 N11 C45 -168.8(2) .
O05 Cu1 N11 C45 -174.5(2) .
N5 Cu1 N11 C48 93.7(2) .
O07 Cu1 N11 C48 -174.2(2) .
N3 Cu1 N11 C48 -86.4(2) 4_565
O04 Cu1 N11 C48 3.4(2) .
O05 Cu1 N11 C48 -2.2(3) .
C47 O8 C25 C26 -102.1(3) .
C47 O8 C25 C30 80.4(3) .
C30 C25 C26 C27 -0.7(4) .
O8 C25 C26 C27 -178.1(2) .
C25 C26 C27 C28 1.7(4) .
C25 C26 C27 O7 -179.3(2) .
C40 O7 C27 C26 77.8(3) .
C40 O7 C27 C28 -103.1(3) .
C26 C27 C28 C29 -1.4(4) .
O7 C27 C28 C29 179.5(2) .
C27 C28 C29 C30 0.2(4) .
C27 C28 C29 O12 177.6(2) .
C43 O12 C29 C28 91.6(3) .
C43 O12 C29 C30 -90.9(3) .
C26 C25 C30 C29 -0.4(4) .
O8 C25 C30 C29 177.0(2) .
C28 C29 C30 C25 0.7(4) .
O12 C29 C30 C25 -176.7(2) .
C46 O9 C31 C36 -102.6(3) .
C46 O9 C31 C32 79.2(3) .
C36 C31 C32 C33 0.9(4) .
O9 C31 C32 C33 179.1(2) .
C31 C32 C33 C34 -0.2(4) .
C31 C32 C33 O10 -178.1(2) .
C37 O10 C33 C32 -94.6(3) .
C37 O10 C33 C34 87.4(3) .
C32 C33 C34 C35 -0.5(4) .
O10 C33 C34 C35 177.4(2) .
C33 C34 C35 C36 0.5(4) .
C33 C34 C35 O11 -179.0(2) .
C42 O11 C35 C34 -105.7(3) .
C42 O11 C35 C36 74.8(3) .
C32 C31 C36 C35 -0.9(4) .
O9 C31 C36 C35 -179.1(2) .
C34 C35 C36 C31 0.1(4) .
O11 C35 C36 C31 179.6(2) .
C40 N9 C37 O10 179.9(3) .
C40 N9 C37 C38 1.0(4) .
C33 O10 C37 N9 -4.2(4) .
C33 O10 C37 C38 174.7(3) .
C39 N10 C38 C37 -2.7(4) .
Cu2 N10 C38 C37 169.7(2) 4
N9 C37 C38 N10 0.8(5) .
O10 C37 C38 N10 -178.1(3) .
C38 N10 C39 C40 2.6(4) .
Cu2 N10 C39 C40 -169.9(2) 4
C37 N9 C40 O7 179.4(3) .
C37 N9 C40 C39 -1.1(4) .
C27 O7 C40 N9 15.4(4) .
C27 O7 C40 C39 -164.1(3) .
N10 C39 C40 N9 -0.7(5) .
N10 C39 C40 O7 178.8(3) .
C44 N7 C41 C42 1.6(4) .
Cu2 N7 C41 C42 -166.8(2) .
C43 N8 C42 O11 178.8(3) .
C43 N8 C42 C41 -1.3(4) .
C35 O11 C42 N8 19.7(4) .
C35 O11 C42 C41 -160.2(3) .
N7 C41 C42 N8 -0.1(5) .
N7 C41 C42 O11 179.8(3) .
C42 N8 C43 O12 -178.4(3) .
C42 N8 C43 C44 1.3(4) .
C29 O12 C43 N8 -8.6(4) .
C29 O12 C43 C44 171.6(3) .
C41 N7 C44 C43 -1.6(4) .
Cu2 N7 C44 C43 166.6(2) .
N8 C43 C44 N7 0.1(4) .
O12 C43 C44 N7 179.9(2) .
C48 N11 C45 C46 0.0(4) .
Cu1 N11 C45 C46 172.4(2) .
C47 N12 C46 O9 178.0(3) .
C47 N12 C46 C45 -1.2(4) .
C31 O9 C46 N12 7.7(4) .
C31 O9 C46 C45 -173.0(3) .
N11 C45 C46 N12 0.9(5) .
N11 C45 C46 O9 -178.4(3) .
C46 N12 C47 O8 -179.7(3) .
C46 N12 C47 C48 0.8(4) .
C25 O8 C47 N12 5.9(4) .
C25 O8 C47 C48 -174.6(3) .
C45 N11 C48 C47 -0.3(4) .
Cu1 N11 C48 C47 -172.5(2) .
N12 C47 C48 N11 0.0(5) .
O8 C47 C48 N11 -179.5(3) .
O01 Cu2 N1 C15 177.1(3) .
N7 Cu2 N1 C15 81.0(2) .
N10 Cu2 N1 C15 -97.4(2) 4_556
N05 Cu2 N1 C15 -9.0(3) .
O01 Cu2 N1 C14 -1.4(5) .
N7 Cu2 N1 C14 -97.5(2) .
N10 Cu2 N1 C14 84.1(2) 4_556
N05 Cu2 N1 C14 172.5(2) .
O07 Cu1 N5 C21 -14.9(2) .
N3 Cu1 N5 C21 80(2) 4_565
N11 Cu1 N5 C21 81.3(2) .
O04 Cu1 N5 C21 175.3(2) .
O05 Cu1 N5 C21 -132.4(2) .
O07 Cu1 N5 C24 174.8(2) .
N3 Cu1 N5 C24 -91(2) 4_565
N11 Cu1 N5 C24 -88.9(2) .
O04 Cu1 N5 C24 5.0(2) .
O05 Cu1 N5 C24 57.3(2) .
C13 O1 C1 C6 102.3(3) .
C13 O1 C1 C2 -80.0(3) .
C6 C1 C2 C3 0.4(4) .
O1 C1 C2 C3 -177.2(2) .
C1 C2 C3 C4 -0.4(4) .
C1 C2 C3 O4 177.2(2) .
C22 O4 C3 C2 91.7(3) .
C22 O4 C3 C4 -90.6(3) .
C2 C3 C4 C5 -0.2(4) .
O4 C3 C4 C5 -177.7(2) .
C3 C4 C5 C6 0.7(4) .
C3 C4 C5 O5 179.9(2) .
C18 O5 C5 C6 -77.1(3) .
C18 O5 C5 C4 103.7(3) .
C2 C1 C6 C5 0.2(4) .
O1 C1 C6 C5 177.8(2) .
C4 C5 C6 C1 -0.7(4) .
O5 C5 C6 C1 -179.9(2) .
C16 O2 C7 C8 96.5(3) .
C16 O2 C7 C12 -85.6(3) .
C12 C7 C8 C9 -0.4(4) .
O2 C7 C8 C9 177.4(2) .
C7 C8 C9 C10 1.0(4) .
C7 C8 C9 O3 -177.9(2) .
C23 O3 C9 C8 -75.6(3) .
C23 O3 C9 C10 105.5(3) .
C8 C9 C10 C11 -0.6(4) .
O3 C9 C10 C11 178.3(2) .
C9 C10 C11 C12 -0.4(4) .
C9 C10 C11 O6 -178.7(2) .
C19 O6 C11 C12 92.4(3) .
C19 O6 C11 C10 -89.3(3) .
C10 C11 C12 C7 0.9(4) .
O6 C11 C12 C7 179.2(2) .
C8 C7 C12 C11 -0.5(4) .
O2 C7 C12 C11 -178.3(2) .
C16 N2 C13 O1 -179.7(3) .
C16 N2 C13 C14 -1.1(4) .
C1 O1 C13 N2 -9.0(4) .
C1 O1 C13 C14 172.3(3) .
C15 N1 C14 C13 0.0(4) .
Cu2 N1 C14 C13 178.5(2) .
N2 C13 C14 N1 0.8(5) .
O1 C13 C14 N1 179.4(3) .
C14 N1 C15 C16 -0.3(4) .
Cu2 N1 C15 C16 -178.7(2) .
C13 N2 C16 O2 179.6(3) .
C13 N2 C16 C15 0.7(4) .
C7 O2 C16 N2 -1.3(4) .
C7 O2 C16 C15 177.7(3) .
N1 C15 C16 N2 0.0(5) .
N1 C15 C16 O2 -179.0(3) .
C20 N3 C17 C18 -1.3(5) .
Cu1 N3 C17 C18 174.0(2) 4_566
C19 N4 C18 O5 -178.6(3) .
C19 N4 C18 C17 1.3(5) .
C5 O5 C18 N4 -16.7(4) .
C5 O5 C18 C17 163.4(3) .
N3 C17 C18 N4 -0.3(5) .
N3 C17 C18 O5 179.6(3) .
C18 N4 C19 O6 179.7(3) .
C18 N4 C19 C20 -0.8(5) .
C11 O6 C19 N4 6.4(4) .
C11 O6 C19 C20 -173.1(3) .
C17 N3 C20 C19 1.7(5) .
Cu1 N3 C20 C19 -173.5(2) 4_566
N4 C19 C20 N3 -0.7(5) .
O6 C19 C20 N3 178.8(3) .
C24 N5 C21 C22 1.4(4) .
Cu1 N5 C21 C22 -169.0(2) .
C23 N6 C22 O4 -179.9(3) .
C23 N6 C22 C21 0.7(4) .
C3 O4 C22 N6 7.8(4) .
C3 O4 C22 C21 -172.7(3) .
N5 C21 C22 N6 -1.6(5) .
N5 C21 C22 O4 179.0(3) .
C22 N6 C23 O3 -179.4(3) .
C22 N6 C23 C24 0.2(4) .
C9 O3 C23 N6 -18.3(4) .
C9 O3 C23 C24 162.1(3) .
C21 N5 C24 C23 -0.6(4) .
Cu1 N5 C24 C23 169.7(2) .
N6 C23 C24 N5 -0.2(5) .
O3 C23 C24 N5 179.3(3) .
C06 C01 C02 C03 -0.4(8) .
C01 C02 C03 C04 1.1(7) .
C02 C03 C04 C05 -0.5(7) .
C03 C04 C05 C06 -0.8(8) .
C02 C01 C06 C05 -0.8(8) .
C04 C05 C06 C01 1.4(8) .
C012 C07 C08 C09 -0.2(7) .
C07 C08 C09 C010 -0.1(7) .
C08 C09 C010 C011 0.8(7) .
C09 C010 C011 C012 -1.1(7) .
C010 C011 C012 C07 0.7(7) .
C08 C07 C012 C011 -0.1(7) .
C018 C013 C014 C015 -3.7(12) .
C013 C014 C015 C016 3.1(12) .
C014 C015 C016 C017 -0.5(10) .
C015 C016 C017 C018 -1.6(10) .
C016 C017 C018 C013 1.3(11) .
C014 C013 C018 C017 1.5(12) .
C024 C019 C020 C021 -1.2(8) .
C019 C020 C021 C022 1.5(8) .
C020 C021 C022 C023 -0.7(8) .
C021 C022 C023 C024 -0.5(8) .
C020 C019 C024 C023 -0.1(8) .
C022 C023 C024 C019 0.9(8) .
